data_4321982
loop_
_publ_author_name
'William J. Casteel'
'David A. Dixon'
'Nicolas LeBlond'
'Philippa E. Lock'
'H\'el\`ene P. A. Mercier'
'Gary J. Schrobilgen'

_publ_section_title
;
 Lewis Acid Behavior of ReO2F3: Synthesis of (ReO2F3)\\infty, ReO2F4-,
 Re2O4F7-, Re3O6F10-, and ReO2F3(CH3CN) and Study by NMR Spectroscopy,
 Raman Spectroscopy, and Density Functional Theory Calculations; and X-ray
 Structures of [Li][ReO2F4], [K][Re2O4F7], [K][Re2O4F7].2ReO2F3,
 [Cs][Re3O6F10], and ReO3F(CH3CN)2.CH3CN
;
_journal_name_full 'Inorganic Chemistry'
_journal_page_first 2340
_journal_page_last 2358
_journal_paper_doi 10.1021/ic980695t
_journal_volume 38
_journal_year 1999
_chemical_formula_sum 'F4 Li O2 Re'
_chemical_formula_weight 301.14
_chemical_name_systematic
; 
 ? 
;
_space_group_IT_number 113
_symmetry_cell_setting tetragonal
_symmetry_space_group_name_Hall 'P -4 2ab'
_symmetry_space_group_name_H-M 'P -4 21 m'
_atom_sites_solution_hydrogens geom
_atom_sites_solution_primary direct
_atom_sites_solution_secondary difmap
_audit_creation_method SHELXL
_cell_angle_alpha 90.00
_cell_angle_beta 90.00
_cell_angle_gamma 90.00
_cell_formula_units_Z 2
_cell_length_a 4.727(3)
_cell_length_b 4.727(3)
_cell_length_c 8.880(7)
_cell_volume 198.4(2)
_computing_structure_solution 'SHELXS-86 (Sheldrick, 1990)'
_diffrn_ambient_temperature 293(2)
_diffrn_radiation_monochromator graphite
_diffrn_radiation_source 'fine-focus sealed tube'
_diffrn_radiation_type AgK\a
_diffrn_radiation_wavelength 0.56086
_diffrn_reflns_av_R_equivalents 0.0834
_diffrn_reflns_av_sigmaI/netI 0.0564
_diffrn_reflns_limit_h_max 8
_diffrn_reflns_limit_h_min -8
_diffrn_reflns_limit_k_max 8
_diffrn_reflns_limit_k_min -8
_diffrn_reflns_limit_l_max 15
_diffrn_reflns_limit_l_min -15
_diffrn_reflns_number 2875
_diffrn_reflns_theta_max 30.06
_diffrn_reflns_theta_min 1.81
_exptl_absorpt_coefficient_mu 16.479
_exptl_crystal_density_diffrn 5.040
_exptl_crystal_F_000 260
_refine_diff_density_max 8.545
_refine_diff_density_min -4.597
_refine_diff_density_rms 0.642
_refine_ls_abs_structure_details 'Flack H D (1983), Acta Cryst. A39, 876-881'
_refine_ls_abs_structure_Flack 0.07(9)
_refine_ls_extinction_method none
_refine_ls_goodness_of_fit_all 1.207
_refine_ls_goodness_of_fit_obs 1.200
_refine_ls_matrix_type full
_refine_ls_number_parameters 25
_refine_ls_number_reflns 665
_refine_ls_number_restraints 0
_refine_ls_restrained_S_all 1.243
_refine_ls_restrained_S_obs 1.200
_refine_ls_R_factor_all 0.0397
_refine_ls_R_factor_obs 0.0378
_refine_ls_shift/esd_max 0.019
_refine_ls_shift/esd_mean 0.003
_refine_ls_structure_factor_coef Fsqd
_refine_ls_weighting_details 'w=1/[\s^2^(Fo^2^)+(0.0585P)^2^+1.2252P] where P=(Fo^2^+2Fc^2^)/3'
_refine_ls_weighting_scheme calc
_refine_ls_wR_factor_all 0.1084
_refine_ls_wR_factor_obs 0.1029
_reflns_number_observed 644
_reflns_number_total 666
_reflns_observed_criterion >2sigma(I)
_cod_data_source_file ic980695t_1.cif
_cod_data_source_block LiReO2F4
_cod_depositor_comments
;
The following automatic conversions were performed:

'_refine_ls_weighting_scheme' value 'calc
w=1/[\s^2^(Fo^2^)+(0.0585P)^2^+1.2252P] where P=(Fo^2^+2Fc^2^)/3' was
changed to 'calc'. New tag '_refine_ls_weighting_details' was
created. The value of the new tag was set to
'w=1/[\s^2^(Fo^2^)+(0.0585P)^2^+1.2252P] where P=(Fo^2^+2Fc^2^)/3'.

Automatic conversion script
Id: cif_fix_values 3143 2015-03-26 13:38:13Z robertas 
;
_cod_database_code 4321982

loop_
_symmetry_equiv_pos_as_xyz
'x, y, z'
'-x, -y, z'
'y, -x, -z'
'-y, x, -z'
'-x+1/2, y+1/2, -z'
'x+1/2, -y+1/2, -z'
'-y+1/2, -x+1/2, z'
'y+1/2, x+1/2, z'

loop_
_atom_site_aniso_label
_atom_site_aniso_U_11
_atom_site_aniso_U_22
_atom_site_aniso_U_33
_atom_site_aniso_U_23
_atom_site_aniso_U_13
_atom_site_aniso_U_12
Re1 0.00921(14) 0.00921(14) 0.0070(2) 0.000 0.000 0.0018(2)
F1 0.014(2) 0.014(2) 0.023(3) 0.002(2) -0.002(2) 0.006(2)
F2 0.0127(14) 0.0127(14) 0.013(2) 0.0001(14) -0.0001(14) 0.005(2)
O1 0.020(2) 0.020(2) 0.014(3) 0.003(2) -0.003(2) 0.005(3)

loop_
_atom_site_label
_atom_site_type_symbol
_atom_site_fract_x
_atom_site_fract_y
_atom_site_fract_z
_atom_site_U_iso_or_equiv
_atom_site_thermal_displace_type
_atom_site_occupancy
_atom_site_calc_flag
_atom_site_refinement_flags
_atom_site_disorder_group
Re1 Re 0.0000 0.5000 0.77478(4) 0.00847(12) Uani 1 d S .
F1 F 0.2239(11) 0.2761(11) 0.2565(10) 0.0171(12) Uani 1 d S .
F2 F 0.1851(9) 0.3149(9) 0.5975(8) 0.0129(10) Uani 1 d S .
O1 O 0.1926(13) 0.3074(13) 0.8960(10) 0.0179(14) Uani 1 d S .
Li Li 0.0000 0.5000 0.4148(36) 0.021(4) Uiso 1 d S .

loop_
_atom_type_symbol
_atom_type_description
_atom_type_scat_dispersion_real
_atom_type_scat_dispersion_imag
_atom_type_scat_source
Li Li -0.0004 0.0000 'International Tables Vol C Tables 4.2.6.8 and 6.1.1.4'
O O 0.0056 0.0036 'International Tables Vol C Tables 4.2.6.8 and 6.1.1.4'
F F 0.0096 0.0061 'International Tables Vol C Tables 4.2.6.8 and 6.1.1.4'
Re Re -0.4693 4.8944 'International Tables Vol C Tables 4.2.6.8 and 6.1.1.4'

loop_
_geom_angle_atom_site_label_1
_geom_angle_atom_site_label_2
_geom_angle_atom_site_label_3
_geom_angle
_geom_angle_site_symmetry_1
_geom_angle_site_symmetry_3
_geom_angle_publ_flag
O1 Re1 O1 100.2(7) . 2_565 ?
O1 Re1 F1 95.5(2) . 4_556 ?
O1 Re1 F1 95.5(2) 2_565 4_556 ?
O1 Re1 F1 95.5(2) . 3_566 ?
O1 Re1 F1 95.5(2) 2_565 3_566 ?
F1 Re1 F1 162.9(6) 4_556 3_566 ?
O1 Re1 F2 91.7(4) . . ?
O1 Re1 F2 168.1(4) 2_565 . ?
F1 Re1 F2 83.3(2) 4_556 . ?
F1 Re1 F2 83.3(2) 3_566 . ?
O1 Re1 F2 168.1(4) . 2_565 ?
O1 Re1 F2 91.7(4) 2_565 2_565 ?
F1 Re1 F2 83.3(2) 4_556 2_565 ?
F1 Re1 F2 83.3(2) 3_566 2_565 ?
F2 Re1 F2 76.3(4) . 2_565 ?
O1 Re1 Li 129.9(3) . . ?
O1 Re1 Li 129.9(3) 2_565 . ?
F1 Re1 Li 81.4(3) 4_556 . ?
F1 Re1 Li 81.4(3) 3_566 . ?
F2 Re1 Li 38.2(2) . . ?
F2 Re1 Li 38.2(2) 2_565 . ?
Re1 F1 Li 145.4(8) 3_556 . ?
Re1 F2 Li 104.5(6) . . ?
Re1 F2 Li 131.1(10) . 3_556 ?
Li F2 Li 124.4(5) . 3_556 ?
F1 Li F1 93.6(14) 2_565 . ?
F1 Li F2 170.5(12) 2_565 . ?
F1 Li F2 95.9(3) . . ?
F1 Li F2 95.9(3) 2_565 2_565 ?
F1 Li F2 170.5(12) . 2_565 ?
F2 Li F2 74.7(11) . 2_565 ?
F1 Li F2 88.0(6) 2_565 4_556 ?
F1 Li F2 88.0(6) . 4_556 ?
F2 Li F2 92.4(7) . 4_556 ?
F1 Li F2 88.0(6) 2_565 3_566 ?
F1 Li F2 88.0(6) . 3_566 ?
F2 Li F2 92.4(7) . 3_566 ?
F2 Li F2 92.4(7) 2_565 3_566 ?
F2 Li F2 174.1(18) 4_556 3_566 ?
F1 Li Re1 133.2(7) 2_565 . ?
F1 Li Re1 133.2(7) . . ?
F2 Li Re1 37.3(6) . . ?
F2 Li Re1 37.3(6) 2_565 . ?
F2 Li Re1 93.0(9) 4_556 . ?
F2 Li Re1 93.0(9) 3_566 . ?

loop_
_geom_bond_atom_site_label_1
_geom_bond_atom_site_label_2
_geom_bond_distance
_geom_bond_site_symmetry_2
_geom_bond_publ_flag
Re1 O1 1.678(9) . ?
Re1 O1 1.678(9) 2_565 ?
Re1 F1 1.867(8) 4_556 ?
Re1 F1 1.867(8) 3_566 ?
Re1 F2 2.002(7) 2_565 ?
Re1 Li 3.20(3) . ?
F1 Re1 1.867(8) 3_556 ?
F1 Li 2.05(2) . ?
F2 Li 2.04(3) . ?
F2 Li 2.108(7) 3_556 ?
Li F1 2.05(2) 2_565 ?
Li F2 2.04(3) 2_565 ?
Li F2 2.108(7) 4_556 ?
Li F2 2.108(7) 3_566 ?
